data_7062598
loop_
_publ_author_name
'Notash, Behrouz'
'Barzegar Tilenoie, Ommolbanin'
'Naghavi, S. Shahab'

_publ_section_title
;
 Anion-induced structural diversity in cadmium coordination polymers of
 4-aminobenzonitrile: a structural and DFT study
;
_journal_issue 32
_journal_name_full 'New Journal of Chemistry'
_journal_page_first 15209
_journal_page_last 15218
_journal_paper_doi 10.1039/D3NJ01175E
_journal_volume 47
_journal_year 2023
_chemical_formula_moiety 'C14 H12 Cd N6 O6'
_chemical_formula_sum 'C14 H12 Cd N6 O6'
_chemical_formula_weight 472.71
_space_group_crystal_system orthorhombic
_space_group_IT_number 61
_space_group_name_Hall '-P 2ac 2ab'
_space_group_name_H-M_alt 'P b c a'
_atom_sites_solution_hydrogens mixed
_audit_creation_method SHELXL-2016/6
_audit_update_record
;
2022-11-24 deposited with the CCDC.	2023-07-17 downloaded from the CCDC.
;
_cell_angle_alpha 90
_cell_angle_beta 90
_cell_angle_gamma 90
_cell_formula_units_Z 4
_cell_length_a 8.0625(16)
_cell_length_b 11.849(2)
_cell_length_c 17.831(4)
_cell_measurement_reflns_used 1496
_cell_measurement_temperature 298(2)
_cell_measurement_theta_max 24.996
_cell_measurement_theta_min 3.263
_cell_volume 1703.4(6)
_computing_cell_refinement 'X-Area (Stoe & Cie GmbH, 2005)'
_computing_data_collection 'X-Area (Stoe & Cie GmbH, 2005)'
_computing_data_reduction 'X-Area (Stoe & Cie GmbH, 2005)'
_computing_molecular_graphics 'ORTEP-3 for Windows (Farrugia, 1997)'
_computing_publication_material 'WinGX (Farrugia, 1999)'
_computing_structure_refinement 'SHELXL-2016/6 (Sheldrick, 2016)'
_computing_structure_solution 'SHELXS-97 (Sheldrick, 2008)'
_diffrn_ambient_temperature 298(2)
_diffrn_detector_area_resol_mean '0.15 mm'
_diffrn_measured_fraction_theta_full 0.999
_diffrn_measured_fraction_theta_max 0.999
_diffrn_measurement_device_type 'STOE IPDS 2T'
_diffrn_measurement_method 'rotation method'
_diffrn_radiation_type MoK\a
_diffrn_radiation_wavelength 0.71073
_diffrn_reflns_av_R_equivalents 0.0522
_diffrn_reflns_av_unetI/netI 0.0486
_diffrn_reflns_Laue_measured_fraction_full 0.999
_diffrn_reflns_Laue_measured_fraction_max 0.999
_diffrn_reflns_limit_h_max 9
_diffrn_reflns_limit_h_min -8
_diffrn_reflns_limit_k_max 14
_diffrn_reflns_limit_k_min -12
_diffrn_reflns_limit_l_max 21
_diffrn_reflns_limit_l_min -18
_diffrn_reflns_number 4707
_diffrn_reflns_point_group_measured_fraction_full 0.999
_diffrn_reflns_point_group_measured_fraction_max 0.999
_diffrn_reflns_theta_full 24.996
_diffrn_reflns_theta_max 24.996
_diffrn_reflns_theta_min 3.263
_exptl_absorpt_coefficient_mu 1.329
_exptl_absorpt_correction_type numerical
_exptl_absorpt_process_details 'shape of crystal determined optically'
_exptl_crystal_colour colorless
_exptl_crystal_density_diffrn 1.843
_exptl_crystal_description needle
_exptl_crystal_F_000 936
_exptl_crystal_size_max 0.500
_exptl_crystal_size_mid 0.400
_exptl_crystal_size_min 0.300
_exptl_transmission_factor_max 0.6912
_exptl_transmission_factor_min 0.5562
_refine_diff_density_max 1.223
_refine_diff_density_min -1.451
_refine_diff_density_rms 0.139
_refine_ls_extinction_method none
_refine_ls_goodness_of_fit_ref 0.948
_refine_ls_hydrogen_treatment mixed
_refine_ls_matrix_type full
_refine_ls_number_parameters 124
_refine_ls_number_reflns 1496
_refine_ls_number_restraints 0
_refine_ls_restrained_S_all 0.948
_refine_ls_R_factor_all 0.0933
_refine_ls_R_factor_gt 0.0498
_refine_ls_shift/su_max 0.000
_refine_ls_shift/su_mean 0.000
_refine_ls_structure_factor_coef Fsqd
_refine_ls_weighting_details 'w=1/[\s^2^(Fo^2^)+(0.0867P)^2^] where P=(Fo^2^+2Fc^2^)/3'
_refine_ls_weighting_scheme calc
_refine_ls_wR_factor_gt 0.1203
_refine_ls_wR_factor_ref 0.1392
_reflns_Friedel_coverage 0.000
_reflns_number_gt 826
_reflns_number_total 1496
_reflns_threshold_expression 'I > 2\s(I)'
_cod_data_source_file d3nj01175e2.cif
_cod_data_source_block shelx_CCDC3
_cod_depositor_comments 'Adding full bibliography for 7062595--7062599.cif.'
_cod_database_code 7062598
_shelx_shelxl_version_number 2016/6
_shelx_space_group_comment
;
The symmetry employed for this shelxl refinement is uniquely defined
by the following loop, which should always be used as a source of
symmetry information in preference to the above space-group names.
They are only intended as comments.
;
_shelx_estimated_absorpt_t_min 0.556
_shelx_estimated_absorpt_t_max 0.691

loop_
_space_group_symop_operation_xyz
'x, y, z'
'-x+1/2, -y, z+1/2'
'-x, y+1/2, -z+1/2'
'x+1/2, -y+1/2, -z'
'-x, -y, -z'
'x-1/2, y, -z-1/2'
'x, -y-1/2, z-1/2'
'-x-1/2, y-1/2, z'

loop_
_atom_site_label
_atom_site_type_symbol
_atom_site_fract_x
_atom_site_fract_y
_atom_site_fract_z
_atom_site_U_iso_or_equiv
_atom_site_adp_type
_atom_site_occupancy
_atom_site_site_symmetry_order
_atom_site_calc_flag
_atom_site_refinement_flags_posn
_atom_site_refinement_flags_adp
_atom_site_refinement_flags_occupancy
_atom_site_disorder_assembly
_atom_site_disorder_group
Cd1 Cd 1.000000 0.000000 0.500000 0.0335(3) Uani 1 2 d S . P . .
O1 O 1.2111(7) 0.1330(5) 0.4823(3) 0.0655(16) Uani 1 1 d . . . . .
O2 O 1.3376(9) -0.0033(4) 0.4336(3) 0.0759(15) Uani 1 1 d . . . . .
O3 O 1.4504(7) 0.1592(5) 0.4367(3) 0.0665(17) Uani 1 1 d . . . . .
N1 N 0.8315(7) 0.1400(5) 0.4477(3) 0.0340(13) Uani 1 1 d . . . . .
N2 N 0.9946(9) 0.4064(5) 0.1196(3) 0.063(2) Uani 1 1 d . . . . .
N3 N 1.3369(12) 0.0945(6) 0.4501(4) 0.0759(15) Uani 1 1 d . . . . .
C1 C 0.8681(8) 0.1914(5) 0.3767(3) 0.0307(15) Uani 1 1 d . . . . .
C2 C 0.9615(8) 0.2891(6) 0.3749(4) 0.0372(16) Uani 1 1 d . . . . .
H2 H 1.003265 0.318728 0.419343 0.045 Uiso 1 1 calc R U . . .
C3 C 0.8107(9) 0.1448(6) 0.3103(3) 0.0417(17) Uani 1 1 d . . . . .
H3 H 0.750468 0.077841 0.311074 0.050 Uiso 1 1 calc R U . . .
C4 C 0.9933(8) 0.3431(6) 0.3082(4) 0.0397(16) Uani 1 1 d . . . . .
H4 H 1.055185 0.409362 0.307696 0.048 Uiso 1 1 calc R U . . .
C5 C 0.8432(9) 0.1979(6) 0.2433(4) 0.0396(16) Uani 1 1 d . . . . .
H5 H 0.805102 0.166343 0.198795 0.048 Uiso 1 1 calc R U . . .
C6 C 0.9324(9) 0.2984(6) 0.2413(3) 0.0353(15) Uani 1 1 d . . . . .
C7 C 0.9667(10) 0.3576(6) 0.1727(4) 0.048(2) Uani 1 1 d . . . . .
H1A H 0.751(10) 0.115(7) 0.440(4) 0.058 Uiso 1 1 d . U . . .
H1B H 0.805(10) 0.195(7) 0.476(5) 0.058 Uiso 1 1 d . U . . .

loop_
_atom_site_aniso_label
_atom_site_aniso_U_11
_atom_site_aniso_U_22
_atom_site_aniso_U_33
_atom_site_aniso_U_23
_atom_site_aniso_U_13
_atom_site_aniso_U_12
Cd1 0.0464(4) 0.0318(4) 0.0224(4) 0.0004(3) -0.0008(3) 0.0017(3)
O1 0.049(3) 0.049(3) 0.099(4) -0.016(3) -0.006(3) 0.004(3)
O2 0.115(4) 0.043(2) 0.069(3) -0.002(3) 0.029(3) -0.007(3)
O3 0.063(4) 0.083(4) 0.054(3) 0.019(3) -0.001(3) -0.025(3)
N1 0.036(3) 0.037(3) 0.029(3) 0.004(3) 0.011(3) 0.005(3)
N2 0.111(6) 0.057(4) 0.022(3) 0.015(3) -0.007(4) -0.019(4)
N3 0.115(4) 0.043(2) 0.069(3) -0.002(3) 0.029(3) -0.007(3)
C1 0.033(4) 0.033(3) 0.026(3) 0.006(3) 0.004(3) 0.014(3)
C2 0.043(4) 0.045(4) 0.024(3) 0.002(3) -0.002(3) -0.002(3)
C3 0.045(4) 0.037(4) 0.043(4) 0.005(3) -0.003(3) -0.007(3)
C4 0.044(4) 0.043(4) 0.032(3) 0.005(3) 0.008(4) -0.006(3)
C5 0.045(4) 0.046(4) 0.028(3) 0.000(3) -0.005(3) -0.004(4)
C6 0.041(4) 0.043(4) 0.022(3) 0.010(3) -0.002(3) 0.002(4)
C7 0.062(6) 0.050(4) 0.032(4) 0.003(3) -0.007(3) -0.001(4)

loop_
_atom_type_symbol
_atom_type_description
_atom_type_scat_dispersion_real
_atom_type_scat_dispersion_imag
_atom_type_scat_source
C C 0.0033 0.0016 'International Tables Vol C Tables 4.2.6.8 and 6.1.1.4'
H H 0.0000 0.0000 'International Tables Vol C Tables 4.2.6.8 and 6.1.1.4'
N N 0.0061 0.0033 'International Tables Vol C Tables 4.2.6.8 and 6.1.1.4'
O O 0.0106 0.0060 'International Tables Vol C Tables 4.2.6.8 and 6.1.1.4'
Cd Cd -0.8075 1.2024 'International Tables Vol C Tables 4.2.6.8 and 6.1.1.4'

loop_
_geom_angle_atom_site_label_1
_geom_angle_atom_site_label_2
_geom_angle_atom_site_label_3
_geom_angle
_geom_angle_site_symmetry_1
_geom_angle_site_symmetry_3
_geom_angle_publ_flag
N1 Cd1 N1 180.0 5_756 . ?
N1 Cd1 O1 83.8(2) 5_756 5_756 ?
N1 Cd1 O1 96.2(2) . 5_756 ?
N1 Cd1 O1 96.2(2) 5_756 . ?
N1 Cd1 O1 83.8(2) . . ?
O1 Cd1 O1 180.0(2) 5_756 . ?
N1 Cd1 N2 89.1(2) 5_756 7_566 ?
N1 Cd1 N2 90.9(2) . 7_566 ?
O1 Cd1 N2 100.3(2) 5_756 7_566 ?
O1 Cd1 N2 79.7(2) . 7_566 ?
N1 Cd1 N2 90.9(2) 5_756 3_745 ?
N1 Cd1 N2 89.1(2) . 3_745 ?
O1 Cd1 N2 79.7(2) 5_756 3_745 ?
O1 Cd1 N2 100.3(2) . 3_745 ?
N2 Cd1 N2 180.0 7_566 3_745 ?
N3 O1 Cd1 113.9(5) . . ?
C1 N1 Cd1 122.2(4) . . ?
C1 N1 H1A 101(7) . . ?
Cd1 N1 H1A 108(6) . . ?
C1 N1 H1B 105(5) . . ?
Cd1 N1 H1B 117(6) . . ?
H1A N1 H1B 102(8) . . ?
C7 N2 Cd1 168.9(7) . 3_755 ?
O2 N3 O3 124.0(9) . . ?
O2 N3 O1 118.0(8) . . ?
O3 N3 O1 118.0(7) . . ?
C2 C1 C3 119.8(6) . . ?
C2 C1 N1 119.2(6) . . ?
C3 C1 N1 121.1(6) . . ?
C4 C2 C1 120.8(7) . . ?
C4 C2 H2 119.6 . . ?
C1 C2 H2 119.6 . . ?
C5 C3 C1 119.7(6) . . ?
C5 C3 H3 120.1 . . ?
C1 C3 H3 120.1 . . ?
C2 C4 C6 119.8(6) . . ?
C2 C4 H4 120.1 . . ?
C6 C4 H4 120.1 . . ?
C3 C5 C6 120.8(7) . . ?
C3 C5 H5 119.6 . . ?
C6 C5 H5 119.6 . . ?
C5 C6 C4 119.1(6) . . ?
C5 C6 C7 122.6(7) . . ?
C4 C6 C7 118.3(6) . . ?
N2 C7 C6 178.4(8) . . ?

loop_
_geom_bond_atom_site_label_1
_geom_bond_atom_site_label_2
_geom_bond_distance
_geom_bond_site_symmetry_2
_geom_bond_publ_flag
Cd1 N1 2.338(6) 5_756 ?
Cd1 N1 2.338(6) . ?
Cd1 O1 2.341(6) 5_756 ?
Cd1 O1 2.341(6) . ?
Cd1 N2 2.405(5) 7_566 ?
Cd1 N2 2.405(5) 3_745 ?
O1 N3 1.252(9) . ?
O2 N3 1.196(7) . ?
O3 N3 1.218(9) . ?
N1 C1 1.437(8) . ?
N1 H1A 0.73(8) . ?
N1 H1B 0.85(8) . ?
N2 C7 1.131(9) . ?
C1 C2 1.382(8) . ?
C1 C3 1.385(9) . ?
C2 C4 1.374(9) . ?
C2 H2 0.9300 . ?
C3 C5 1.376(9) . ?
C3 H3 0.9300 . ?
C4 C6 1.394(9) . ?
C4 H4 0.9300 . ?
C5 C6 1.391(10) . ?
C5 H5 0.9300 . ?
C6 C7 1.438(9) . ?

loop_
_geom_hbond_atom_site_label_D
_geom_hbond_atom_site_label_H
_geom_hbond_atom_site_label_A
_geom_hbond_distance_DH
_geom_hbond_distance_HA
_geom_hbond_distance_DA
_geom_hbond_angle_DHA
_geom_hbond_site_symmetry_A
N1 H1A O3 0.73(8) 2.48(8) 3.087(8) 142(8) 1_455
N1 H1A O2 0.73(8) 2.71(8) 2.993(8) 106(7) 5_756
N1 H1B O1 0.85(8) 2.30(8) 3.119(8) 162(7) 4_456
C2 H2 O2 0.93 2.48 3.126(9) 126.5 8_865

loop_
_geom_torsion_atom_site_label_1
_geom_torsion_atom_site_label_2
_geom_torsion_atom_site_label_3
_geom_torsion_atom_site_label_4
_geom_torsion
_geom_torsion_site_symmetry_1
_geom_torsion_site_symmetry_2
_geom_torsion_site_symmetry_3
_geom_torsion_site_symmetry_4
_geom_torsion_publ_flag
Cd1 O1 N3 O2 -1.5(10) . . . . ?
Cd1 O1 N3 O3 177.8(6) . . . . ?
Cd1 N1 C1 C2 -92.2(6) . . . . ?
Cd1 N1 C1 C3 88.2(6) . . . . ?
C3 C1 C2 C4 2.3(10) . . . . ?
N1 C1 C2 C4 -177.3(6) . . . . ?
C2 C1 C3 C5 -1.8(10) . . . . ?
N1 C1 C3 C5 177.9(6) . . . . ?
C1 C2 C4 C6 -0.7(10) . . . . ?
C1 C3 C5 C6 -0.3(11) . . . . ?
C3 C5 C6 C4 1.9(11) . . . . ?
C3 C5 C6 C7 -178.9(7) . . . . ?
C2 C4 C6 C5 -1.4(10) . . . . ?
C2 C4 C6 C7 179.4(7) . . . . ?
